data_4130908
loop_
_publ_author_name
'Yang, Deng-Tao'
'Mellerup, Soren K.'
'Peng, Jin-Bao'
'Wang, Xiang'
'Li, Quan-Song'
'Wang, Suning'

_publ_section_title
;
 Substituent Directed Phototransformations of BN-Heterocycles: Elimination
 vs Isomerization via Selective B-C Bond Cleavage.
;
_journal_issue 36
_journal_name_full 'Journal of the American Chemical Society'
_journal_page_first 11513
_journal_page_last 11516
_journal_paper_doi 10.1021/jacs.6b07899
_journal_volume 138
_journal_year 2016
_chemical_formula_sum 'C27 H32 B N'
_chemical_formula_weight 381.35
_space_group_IT_number 60
_space_group_name_Hall '-P 2n 2ab'
_space_group_name_H-M_alt 'P b c n'
_symmetry_cell_setting orthorhombic
_symmetry_space_group_name_H-M 'P b c n'
_atom_sites_solution_hydrogens geom
_atom_sites_solution_primary direct
_atom_sites_solution_secondary difmap
_audit_creation_method SHELXL-97
_cell_angle_alpha 90.00
_cell_angle_beta 90.00
_cell_angle_gamma 90.00
_cell_formula_units_Z 8
_cell_length_a 31.316(4)
_cell_length_b 8.2742(12)
_cell_length_c 16.832(2)
_cell_measurement_reflns_used 2188
_cell_measurement_temperature 180(2)
_cell_measurement_theta_max 23.15
_cell_measurement_theta_min 3.90
_cell_volume 4361.4(10)
_computing_cell_refinement 'Bruker SAINT'
_computing_data_collection 'Bruker APEX2'
_computing_data_reduction 'Bruker SAINT'
_computing_molecular_graphics 'Bruker SHELXTL'
_computing_publication_material 'Bruker SHELXTL'
_computing_structure_refinement 'SHELXL-97 (Sheldrick, 1997)'
_computing_structure_solution 'SHELXS-97 (Sheldrick, 1990)'
_diffrn_ambient_temperature 180(2)
_diffrn_measured_fraction_theta_full 0.992
_diffrn_measured_fraction_theta_max 0.992
_diffrn_measurement_device_type 'Bruker APEX-II CCD'
_diffrn_measurement_method '\f and \w scans'
_diffrn_radiation_monochromator graphite
_diffrn_radiation_source 'fine-focus sealed tube'
_diffrn_radiation_type MoK\a
_diffrn_radiation_wavelength 0.71073
_diffrn_reflns_av_R_equivalents 0.0821
_diffrn_reflns_av_sigmaI/netI 0.0723
_diffrn_reflns_limit_h_max 39
_diffrn_reflns_limit_h_min -40
_diffrn_reflns_limit_k_max 9
_diffrn_reflns_limit_k_min -10
_diffrn_reflns_limit_l_max 21
_diffrn_reflns_limit_l_min -14
_diffrn_reflns_number 20262
_diffrn_reflns_theta_full 27.08
_diffrn_reflns_theta_max 27.08
_diffrn_reflns_theta_min 2.42
_diffrn_standards_number 0
_exptl_absorpt_coefficient_mu 0.065
_exptl_absorpt_correction_T_max 0.9967
_exptl_absorpt_correction_T_min 0.9903
_exptl_absorpt_correction_type multi-scan
_exptl_crystal_density_diffrn 1.162
_exptl_crystal_density_method 'not measured'
_exptl_crystal_description plate
_exptl_crystal_F_000 1648
_exptl_crystal_size_max 0.15
_exptl_crystal_size_mid 0.12
_exptl_crystal_size_min 0.05
_refine_diff_density_max 0.227
_refine_diff_density_min -0.171
_refine_diff_density_rms 0.041
_refine_ls_extinction_coef 0.0039(5)
_refine_ls_extinction_expression Fc^*^=kFc[1+0.001xFc^2^\l^3^/sin(2\q)]^-1/4^
_refine_ls_extinction_method SHELXL
_refine_ls_goodness_of_fit_ref 1.007
_refine_ls_hydrogen_treatment constr
_refine_ls_matrix_type full
_refine_ls_number_parameters 269
_refine_ls_number_reflns 4770
_refine_ls_number_restraints 0
_refine_ls_restrained_S_all 1.007
_refine_ls_R_factor_all 0.1111
_refine_ls_R_factor_gt 0.0513
_refine_ls_shift/su_max 0.001
_refine_ls_shift/su_mean 0.000
_refine_ls_structure_factor_coef Fsqd
_refine_ls_weighting_details 'calc w=1/[\s^2^(Fo^2^)+(0.0520P)^2^+0.3370P] where P=(Fo^2^+2Fc^2^)/3'
_refine_ls_weighting_scheme calc
_refine_ls_wR_factor_gt 0.1045
_refine_ls_wR_factor_ref 0.1276
_reflns_number_gt 2722
_reflns_number_total 4770
_reflns_threshold_expression >2sigma(I)
_cod_data_source_file ja6b07899_si_003.cif
_cod_data_source_block dy40
_cod_depositor_comments
;
The following automatic conversions were performed:

data item '_symmetry_cell_setting' value 'Orthorhombic' was changed
to 'orthorhombic' in accordance with the
/home/saulius/struct/COD-crude-data/automatic-downloads/DataCite-retrospective/ACS/depositions/lib/dictionaries/cif_core.dic
dictionary named 'cif_core.dic' version 2.4.2 last updated on
2011-04-26.

Automatic conversion script
Id: cif_fix_values 6909 2019-04-08 15:41:33Z antanas 
;
_cod_original_cell_volume 4361.4(11)
_cod_original_sg_symbol_H-M Pbcn
_cod_database_code 4130908

loop_
_symmetry_equiv_pos_as_xyz
'x, y, z'
'x+1/2, -y+1/2, -z'
'-x, y, -z+1/2'
'-x+1/2, -y+1/2, z+1/2'
'-x, -y, -z'
'-x-1/2, y-1/2, z'
'x, -y, z-1/2'
'x-1/2, y-1/2, -z-1/2'

loop_
_atom_site_label
_atom_site_type_symbol
_atom_site_fract_x
_atom_site_fract_y
_atom_site_fract_z
_atom_site_U_iso_or_equiv
_atom_site_adp_type
_atom_site_occupancy
_atom_site_symmetry_multiplicity
_atom_site_calc_flag
_atom_site_refinement_flags
N1 N 0.69726(4) -0.0043(2) 0.11140(7) 0.0272(4) Uani 1 1 d .
B1 B 0.65048(6) -0.0223(3) 0.12659(10) 0.0288(5) Uani 1 1 d .
C1 C 0.71056(6) 0.0818(3) 0.04538(9) 0.0316(5) Uani 1 1 d .
H1A H 0.6894 0.1275 0.0118 0.038 Uiso 1 1 calc R
C2 C 0.75186(6) 0.1044(3) 0.02603(11) 0.0382(5) Uani 1 1 d .
H2A H 0.7593 0.1628 -0.0205 0.046 Uiso 1 1 calc R
C3 C 0.78361(6) 0.0405(3) 0.07548(10) 0.0394(6) Uani 1 1 d .
H3A H 0.8130 0.0565 0.0636 0.047 Uiso 1 1 calc R
C4 C 0.77174(6) -0.0447(3) 0.14067(10) 0.0356(5) Uani 1 1 d .
H4A H 0.7933 -0.0874 0.1743 0.043 Uiso 1 1 calc R
C5 C 0.72834(5) -0.0723(3) 0.16047(9) 0.0283(5) Uani 1 1 d .
C6 C 0.71563(5) -0.1657(2) 0.22789(9) 0.0276(4) Uani 1 1 d .
C7 C 0.74626(6) -0.2428(3) 0.27719(10) 0.0357(5) Uani 1 1 d .
H7A H 0.7757 -0.2311 0.2652 0.043 Uiso 1 1 calc R
C8 C 0.73455(6) -0.3329(3) 0.34098(10) 0.0388(5) Uani 1 1 d .
H8A H 0.7557 -0.3854 0.3721 0.047 Uiso 1 1 calc R
C9 C 0.69123(6) -0.3486(3) 0.36111(10) 0.0394(5) Uani 1 1 d .
H9A H 0.6832 -0.4090 0.4067 0.047 Uiso 1 1 calc R
C10 C 0.66101(6) -0.2776(3) 0.31546(10) 0.0362(5) Uani 1 1 d .
H10A H 0.6319 -0.2891 0.3300 0.043 Uiso 1 1 calc R
C11 C 0.67140(6) -0.1861(2) 0.24624(9) 0.0292(5) Uani 1 1 d .
C12 C 0.64001(5) -0.1170(3) 0.19736(10) 0.0327(5) Uani 1 1 d .
H12A H 0.6108 -0.1324 0.2108 0.039 Uiso 1 1 calc R
C13 C 0.61699(5) 0.0594(3) 0.06803(9) 0.0280(5) Uani 1 1 d .
C14 C 0.60864(5) -0.0089(3) -0.00743(9) 0.0299(5) Uani 1 1 d .
C15 C 0.57712(5) 0.0587(3) -0.05596(10) 0.0331(5) Uani 1 1 d .
H15A H 0.5720 0.0122 -0.1067 0.040 Uiso 1 1 calc R
C16 C 0.55317(5) 0.1908(3) -0.03283(9) 0.0307(5) Uani 1 1 d .
C17 C 0.56167(5) 0.2566(3) 0.04108(9) 0.0321(5) Uani 1 1 d .
H17A H 0.5458 0.3483 0.0579 0.039 Uiso 1 1 calc R
C18 C 0.59269(5) 0.1932(3) 0.09188(9) 0.0291(5) Uani 1 1 d .
C19 C 0.59773(6) 0.2675(3) 0.17427(9) 0.0327(5) Uani 1 1 d .
H19A H 0.6239 0.2200 0.1990 0.039 Uiso 1 1 calc R
C20 C 0.55953(6) 0.2219(3) 0.22621(10) 0.0446(6) Uani 1 1 d .
H20A H 0.5625 0.2729 0.2785 0.067 Uiso 1 1 calc R
H20B H 0.5585 0.1042 0.2325 0.067 Uiso 1 1 calc R
H20C H 0.5331 0.2594 0.2009 0.067 Uiso 1 1 calc R
C21 C 0.60321(7) 0.4496(3) 0.17279(12) 0.0452(6) Uani 1 1 d .
H21A H 0.6267 0.4780 0.1370 0.068 Uiso 1 1 calc R
H21B H 0.6096 0.4883 0.2265 0.068 Uiso 1 1 calc R
H21C H 0.5768 0.5000 0.1539 0.068 Uiso 1 1 calc R
C22 C 0.63088(6) -0.1625(3) -0.03363(10) 0.0335(5) Uani 1 1 d .
H22A H 0.6554 -0.1809 0.0033 0.040 Uiso 1 1 calc R
C23 C 0.60074(7) -0.3061(3) -0.02529(13) 0.0511(6) Uani 1 1 d .
H23A H 0.5910 -0.3141 0.0299 0.077 Uiso 1 1 calc R
H23B H 0.6158 -0.4055 -0.0400 0.077 Uiso 1 1 calc R
H23C H 0.5761 -0.2910 -0.0604 0.077 Uiso 1 1 calc R
C24 C 0.64894(6) -0.1536(3) -0.11764(10) 0.0479(6) Uani 1 1 d .
H24A H 0.6678 -0.0596 -0.1221 0.072 Uiso 1 1 calc R
H24B H 0.6255 -0.1435 -0.1558 0.072 Uiso 1 1 calc R
H24C H 0.6652 -0.2522 -0.1290 0.072 Uiso 1 1 calc R
C25 C 0.51837(6) 0.2632(3) -0.08492(10) 0.0377(5) Uani 1 1 d .
H25A H 0.5008 0.3352 -0.0502 0.045 Uiso 1 1 calc R
C26 C 0.48861(6) 0.1379(3) -0.11896(12) 0.0515(6) Uani 1 1 d .
H26A H 0.4654 0.1917 -0.1476 0.077 Uiso 1 1 calc R
H26B H 0.4767 0.0725 -0.0758 0.077 Uiso 1 1 calc R
H26C H 0.5044 0.0679 -0.1556 0.077 Uiso 1 1 calc R
C27 C 0.53666(7) 0.3678(3) -0.14987(13) 0.0592(7) Uani 1 1 d .
H27A H 0.5134 0.4227 -0.1779 0.089 Uiso 1 1 calc R
H27B H 0.5526 0.3002 -0.1874 0.089 Uiso 1 1 calc R
H27C H 0.5559 0.4484 -0.1265 0.089 Uiso 1 1 calc R

loop_
_atom_site_aniso_label
_atom_site_aniso_U_11
_atom_site_aniso_U_22
_atom_site_aniso_U_33
_atom_site_aniso_U_23
_atom_site_aniso_U_13
_atom_site_aniso_U_12
N1 0.0293(7) 0.0286(10) 0.0238(6) -0.0010(7) -0.0029(6) 0.0020(8)
B1 0.0303(10) 0.0302(15) 0.0260(9) -0.0055(10) -0.0026(8) 0.0030(11)
C1 0.0360(10) 0.0317(13) 0.0270(8) 0.0031(9) -0.0022(7) -0.0001(10)
C2 0.0392(11) 0.0407(15) 0.0348(10) 0.0032(10) 0.0025(8) -0.0034(10)
C3 0.0312(9) 0.0482(17) 0.0388(10) -0.0004(10) 0.0008(8) -0.0019(11)
C4 0.0316(10) 0.0396(15) 0.0357(9) -0.0012(10) -0.0049(8) 0.0021(10)
C5 0.0299(9) 0.0287(13) 0.0262(8) -0.0048(8) -0.0060(7) 0.0023(9)
C6 0.0326(9) 0.0259(12) 0.0242(8) -0.0044(8) -0.0044(7) 0.0020(9)
C7 0.0363(10) 0.0378(14) 0.0330(9) -0.0017(10) -0.0081(8) 0.0058(10)
C8 0.0437(11) 0.0393(15) 0.0336(10) 0.0024(10) -0.0125(8) 0.0051(11)
C9 0.0515(12) 0.0366(15) 0.0301(9) 0.0053(10) -0.0075(9) -0.0006(11)
C10 0.0392(10) 0.0388(15) 0.0307(9) 0.0044(9) -0.0015(8) -0.0014(10)
C11 0.0357(10) 0.0270(12) 0.0249(8) -0.0024(8) -0.0041(7) 0.0005(10)
C12 0.0274(9) 0.0389(14) 0.0318(9) 0.0010(9) -0.0027(7) 0.0022(9)
C13 0.0259(8) 0.0345(13) 0.0236(8) 0.0010(8) -0.0012(7) -0.0011(9)
C14 0.0290(9) 0.0335(13) 0.0272(8) 0.0011(9) -0.0018(7) 0.0026(10)
C15 0.0354(10) 0.0404(14) 0.0234(8) 0.0000(9) -0.0048(7) 0.0008(10)
C16 0.0309(9) 0.0330(13) 0.0282(8) 0.0055(9) -0.0036(7) 0.0028(10)
C17 0.0325(9) 0.0306(13) 0.0333(9) 0.0011(9) -0.0024(7) 0.0049(10)
C18 0.0283(9) 0.0324(13) 0.0266(8) 0.0012(8) 0.0005(7) 0.0002(9)
C19 0.0318(9) 0.0367(14) 0.0296(9) -0.0029(9) -0.0029(7) 0.0047(10)
C20 0.0509(12) 0.0521(17) 0.0309(9) -0.0027(10) 0.0031(9) -0.0015(12)
C21 0.0494(12) 0.0402(16) 0.0459(11) -0.0068(11) -0.0015(9) -0.0045(12)
C22 0.0361(10) 0.0356(14) 0.0289(9) -0.0028(9) -0.0062(7) 0.0060(11)
C23 0.0578(13) 0.0394(16) 0.0562(13) -0.0035(12) 0.0056(10) 0.0022(13)
C24 0.0485(12) 0.0562(18) 0.0390(10) -0.0041(11) 0.0042(9) 0.0126(12)
C25 0.0350(10) 0.0437(15) 0.0345(9) 0.0032(10) -0.0085(8) 0.0056(11)
C26 0.0383(11) 0.0576(18) 0.0586(13) 0.0151(12) -0.0144(10) -0.0043(12)
C27 0.0543(13) 0.0601(19) 0.0630(14) 0.0276(13) -0.0233(11) -0.0113(14)

loop_
_atom_type_symbol
_atom_type_description
_atom_type_scat_dispersion_real
_atom_type_scat_dispersion_imag
_atom_type_scat_source
C C 0.0033 0.0016 'International Tables Vol C Tables 4.2.6.8 and 6.1.1.4'
H H 0.0000 0.0000 'International Tables Vol C Tables 4.2.6.8 and 6.1.1.4'
N N 0.0061 0.0033 'International Tables Vol C Tables 4.2.6.8 and 6.1.1.4'
B B 0.0013 0.0007 'International Tables Vol C Tables 4.2.6.8 and 6.1.1.4'

loop_
_geom_angle_atom_site_label_1
_geom_angle_atom_site_label_2
_geom_angle_atom_site_label_3
_geom_angle
C1 N1 C5 118.24(14)
C1 N1 B1 118.90(14)
C5 N1 B1 122.85(14)
C12 B1 N1 114.35(15)
C12 B1 C13 125.77(16)
N1 B1 C13 119.88(16)
C2 C1 N1 123.67(17)
C2 C1 H1A 118.2
N1 C1 H1A 118.2
C1 C2 C3 119.07(18)
C1 C2 H2A 120.5
C3 C2 H2A 120.5
C4 C3 C2 118.85(17)
C4 C3 H3A 120.6
C2 C3 H3A 120.6
C3 C4 C5 122.46(17)
C3 C4 H4A 118.8
C5 C4 H4A 118.8
N1 C5 C4 117.69(16)
N1 C5 C6 119.59(15)
C4 C5 C6 122.72(16)
C7 C6 C11 118.40(16)
C7 C6 C5 121.25(16)
C11 C6 C5 120.34(15)
C8 C7 C6 121.76(17)
C8 C7 H7A 119.1
C6 C7 H7A 119.1
C7 C8 C9 120.19(18)
C7 C8 H8A 119.9
C9 C8 H8A 119.9
C10 C9 C8 119.88(18)
C10 C9 H9A 120.1
C8 C9 H9A 120.1
C9 C10 C11 122.32(17)
C9 C10 H10A 118.8
C11 C10 H10A 118.8
C12 C11 C10 122.34(16)
C12 C11 C6 120.28(16)
C10 C11 C6 117.38(16)
C11 C12 B1 122.57(16)
C11 C12 H12A 118.7
B1 C12 H12A 118.7
C18 C13 C14 118.17(15)
C18 C13 B1 121.07(14)
C14 C13 B1 120.59(17)
C15 C14 C13 119.70(18)
C15 C14 C22 119.36(16)
C13 C14 C22 120.76(15)
C16 C15 C14 122.36(16)
C16 C15 H15A 118.8
C14 C15 H15A 118.8
C15 C16 C17 117.39(16)
C15 C16 C25 122.56(16)
C17 C16 C25 120.05(18)
C16 C17 C18 122.45(18)
C16 C17 H17A 118.8
C18 C17 H17A 118.8
C17 C18 C13 119.92(16)
C17 C18 C19 118.51(17)
C13 C18 C19 121.50(15)
C21 C19 C18 113.41(15)
C21 C19 C20 110.07(17)
C18 C19 C20 109.84(15)
C21 C19 H19A 107.8
C18 C19 H19A 107.8
C20 C19 H19A 107.8
C19 C20 H20A 109.5
C19 C20 H20B 109.5
H20A C20 H20B 109.5
C19 C20 H20C 109.5
H20A C20 H20C 109.5
H20B C20 H20C 109.5
C19 C21 H21A 109.5
C19 C21 H21B 109.5
H21A C21 H21B 109.5
C19 C21 H21C 109.5
H21A C21 H21C 109.5
H21B C21 H21C 109.5
C14 C22 C23 110.04(15)
C14 C22 C24 113.58(17)
C23 C22 C24 110.65(17)
C14 C22 H22A 107.4
C23 C22 H22A 107.4
C24 C22 H22A 107.4
C22 C23 H23A 109.5
C22 C23 H23B 109.5
H23A C23 H23B 109.5
C22 C23 H23C 109.5
H23A C23 H23C 109.5
H23B C23 H23C 109.5
C22 C24 H24A 109.5
C22 C24 H24B 109.5
H24A C24 H24B 109.5
C22 C24 H24C 109.5
H24A C24 H24C 109.5
H24B C24 H24C 109.5
C26 C25 C27 110.75(16)
C26 C25 C16 113.00(18)
C27 C25 C16 111.82(16)
C26 C25 H25A 107.0
C27 C25 H25A 107.0
C16 C25 H25A 107.0
C25 C26 H26A 109.5
C25 C26 H26B 109.5
H26A C26 H26B 109.5
C25 C26 H26C 109.5
H26A C26 H26C 109.5
H26B C26 H26C 109.5
C25 C27 H27A 109.5
C25 C27 H27B 109.5
H27A C27 H27B 109.5
C25 C27 H27C 109.5
H27A C27 H27C 109.5
H27B C27 H27C 109.5

loop_
_geom_bond_atom_site_label_1
_geom_bond_atom_site_label_2
_geom_bond_distance
N1 C1 1.384(2)
N1 C5 1.395(2)
N1 B1 1.495(2)
B1 C12 1.463(3)
B1 C13 1.590(3)
C1 C2 1.347(2)
C1 H1A 0.9500
C2 C3 1.400(3)
C2 H2A 0.9500
C3 C4 1.356(3)
C3 H3A 0.9500
C4 C5 1.418(2)
C4 H4A 0.9500
C5 C6 1.430(2)
C6 C7 1.420(2)
C6 C11 1.429(2)
C7 C8 1.357(3)
C7 H7A 0.9500
C8 C9 1.404(3)
C8 H8A 0.9500
C9 C10 1.353(2)
C9 H9A 0.9500
C10 C11 1.427(2)
C10 H10A 0.9500
C11 C12 1.403(2)
C12 H12A 0.9500
C13 C18 1.402(3)
C13 C14 1.414(2)
C14 C15 1.398(2)
C14 C22 1.515(3)
C15 C16 1.381(3)
C15 H15A 0.9500
C16 C17 1.384(2)
C16 C25 1.522(2)
C17 C18 1.396(2)
C17 H17A 0.9500
C18 C19 1.525(2)
C19 C21 1.516(3)
C19 C20 1.529(2)
C19 H19A 1.0000
C20 H20A 0.9800
C20 H20B 0.9800
C20 H20C 0.9800
C21 H21A 0.9800
C21 H21B 0.9800
C21 H21C 0.9800
C22 C23 1.524(3)
C22 C24 1.525(2)
C22 H22A 1.0000
C23 H23A 0.9800
C23 H23B 0.9800
C23 H23C 0.9800
C24 H24A 0.9800
C24 H24B 0.9800
C24 H24C 0.9800
C25 C26 1.508(3)
C25 C27 1.507(3)
C25 H25A 1.0000
C26 H26A 0.9800
C26 H26B 0.9800
C26 H26C 0.9800
C27 H27A 0.9800
C27 H27B 0.9800
C27 H27C 0.9800

loop_
_geom_torsion_atom_site_label_1
_geom_torsion_atom_site_label_2
_geom_torsion_atom_site_label_3
_geom_torsion_atom_site_label_4
_geom_torsion
C1 N1 B1 C12 179.33(17)
C5 N1 B1 C12 0.1(3)
C1 N1 B1 C13 -1.0(3)
C5 N1 B1 C13 179.78(17)
C5 N1 C1 C2 -0.3(3)
B1 N1 C1 C2 -179.6(2)
N1 C1 C2 C3 -1.2(3)
C1 C2 C3 C4 1.1(3)
C2 C3 C4 C5 0.4(3)
C1 N1 C5 C4 1.8(3)
B1 N1 C5 C4 -178.98(18)
C1 N1 C5 C6 -178.26(17)
B1 N1 C5 C6 1.0(3)
C3 C4 C5 N1 -1.8(3)
C3 C4 C5 C6 178.20(19)
N1 C5 C6 C7 177.15(17)
C4 C5 C6 C7 -2.9(3)
N1 C5 C6 C11 -1.7(3)
C4 C5 C6 C11 178.32(19)
C11 C6 C7 C8 -0.7(3)
C5 C6 C7 C8 -179.49(19)
C6 C7 C8 C9 -1.6(3)
C7 C8 C9 C10 1.9(3)
C8 C9 C10 C11 0.2(3)
C9 C10 C11 C12 177.8(2)
C9 C10 C11 C6 -2.5(3)
C7 C6 C11 C12 -177.61(18)
C5 C6 C11 C12 1.2(3)
C7 C6 C11 C10 2.6(3)
C5 C6 C11 C10 -178.53(17)
C10 C11 C12 B1 179.64(19)
C6 C11 C12 B1 -0.1(3)
N1 B1 C12 C11 -0.5(3)
C13 B1 C12 C11 179.79(19)
C12 B1 C13 C18 70.4(3)
N1 B1 C13 C18 -109.3(2)
C12 B1 C13 C14 -104.8(2)
N1 B1 C13 C14 75.6(2)
C18 C13 C14 C15 0.6(3)
B1 C13 C14 C15 175.91(17)
C18 C13 C14 C22 -174.36(16)
B1 C13 C14 C22 0.9(3)
C13 C14 C15 C16 -0.5(3)
C22 C14 C15 C16 174.59(17)
C14 C15 C16 C17 0.5(3)
C14 C15 C16 C25 -179.04(17)
C15 C16 C17 C18 -0.8(3)
C25 C16 C17 C18 178.80(17)
C16 C17 C18 C13 1.0(3)
C16 C17 C18 C19 -176.14(17)
C14 C13 C18 C17 -0.9(3)
B1 C13 C18 C17 -176.12(17)
C14 C13 C18 C19 176.15(16)
B1 C13 C18 C19 0.9(3)
C17 C18 C19 C21 -52.2(2)
C13 C18 C19 C21 130.74(19)
C17 C18 C19 C20 71.4(2)
C13 C18 C19 C20 -105.6(2)
C15 C14 C22 C23 -73.0(2)
C13 C14 C22 C23 102.01(19)
C15 C14 C22 C24 51.7(2)
C13 C14 C22 C24 -133.32(18)
C15 C16 C25 C26 47.3(2)
C17 C16 C25 C26 -132.24(19)
C15 C16 C25 C27 -78.5(3)
C17 C16 C25 C27 102.0(2)
